data_4310497
loop_
_publ_author_name
'Maribel Arroyo'
'Sylvain Bern\`es'
'Joaqu\'in Cer\'on'
'Jordi Rius'
'Hugo Torrens'

_publ_contact_author_address
; Centro de Qu\'imica del Instituto de Ciencias, BUAP
  Apdo. Postal J-42
  San Manuel
  C.P. 72571, Puebla, Pue.
  Mexico
;
_publ_contact_author_email slarroyo@siu.buap.mx
_publ_contact_author_fax (52)2222295551
_publ_contact_author_name 'Arroyo, Maribel'
_publ_contact_author_phone (52)2222295500*7293
_publ_section_title
;
 Insertion reactions of [M(SR)~3~(PMe~2~Ph)~2~] with CS~2~ (M = Ru, Os; R
 = C~6~F~4~H, C~6~F~5~). X-ray structures of
 [Ru(S~2~CSC~6~F~4~H-4)~2~(PMe~2~Ph)~2~], trans thiolates-
 M(SR)~2~(S~2~CSR)(PMe~2~Ph)~2~] (M = Ru; R = C~6~F~5~ and M = Os; R =
 C~6~F~4~H-4) and trans thiolate-phosphine-
 [Os(SC~6~F~5~)~2~(S~2~CSC~6~F~5~)(PMe~2~Ph)~2~]
;
_journal_name_full 'Inorganic Chemistry'
_journal_page_first 986
_journal_page_last 992
_journal_paper_doi 10.1021/ic034125r
_journal_volume 43
_journal_year 2004
_chemical_formula_moiety 'C35 H22 F15 P2 Ru S5'
_chemical_formula_sum 'C35 H22 F15 P2 Ru S5'
_chemical_formula_weight 1050.84
_chemical_melting_point 461
_space_group_IT_number 15
_symmetry_cell_setting monoclinic
_symmetry_space_group_name_Hall '-C 2yc'
_symmetry_space_group_name_H-M 'C 1 2/c 1'
_atom_sites_solution_hydrogens geom
_atom_sites_solution_primary heavy
_atom_sites_solution_secondary difmap
_audit_creation_date 2001-02-20
_audit_creation_method SHELXL-97
_cell_angle_alpha 90.00
_cell_angle_beta 93.764(4)
_cell_angle_gamma 90.00
_cell_formula_units_Z 8
_cell_length_a 18.7424(18)
_cell_length_b 19.721(2)
_cell_length_c 21.8899(16)
_cell_measurement_reflns_used 58
_cell_measurement_temperature 298(2)
_cell_measurement_theta_max 12.49
_cell_measurement_theta_min 5.62
_cell_volume 8073.5(13)
_computing_cell_refinement 'XSCAnS 2.21 (Fait, 1996)'
_computing_data_collection 'XSCAnS 2.21 (Fait, 1996)'
_computing_data_reduction 'XSCAnS 2.21 (Fait, 1996)'
_computing_molecular_graphics 'SHELXTL 5.10 (Sheldrick, 1998)'
_computing_publication_material 'SHELX97 (Sheldrick, 1997)'
_computing_structure_refinement 'SHELX97 (Sheldrick, 1997)'
_computing_structure_solution 'SHELXTL 5.10 (Sheldrick, 1998)'
_diffrn_ambient_temperature 298(2)
_diffrn_detector 'Scintillation counter'
_diffrn_measured_fraction_theta_full 1.000
_diffrn_measured_fraction_theta_max 1.000
_diffrn_measurement_device_type 'Bruker P4'
_diffrn_measurement_method '2\q/\w scans'
_diffrn_radiation_monochromator graphite
_diffrn_radiation_probe x-ray
_diffrn_radiation_type MoK\a
_diffrn_radiation_wavelength 0.71073
_diffrn_reflns_av_R_equivalents 0.0271
_diffrn_reflns_av_sigmaI/netI 0.0545
_diffrn_reflns_limit_h_max 7
_diffrn_reflns_limit_h_min -22
_diffrn_reflns_limit_k_max 23
_diffrn_reflns_limit_k_min -1
_diffrn_reflns_limit_l_max 26
_diffrn_reflns_limit_l_min -26
_diffrn_reflns_number 11415
_diffrn_reflns_theta_full 25.50
_diffrn_reflns_theta_max 25.50
_diffrn_reflns_theta_min 1.50
_diffrn_source 'fine-focus sealed tube'
_diffrn_source_current 30
_diffrn_source_power 1.5
_diffrn_source_voltage 50
_diffrn_standards_decay_% 2
_diffrn_standards_interval_count 97
_diffrn_standards_number 3
_exptl_absorpt_coefficient_mu 0.823
_exptl_absorpt_correction_T_max 0.445
_exptl_absorpt_correction_T_min 0.419
_exptl_absorpt_correction_type psi-scan
_exptl_absorpt_process_details '8 psi scans, XSCAnS (Fait, 1996)'
_exptl_crystal_colour green
_exptl_crystal_density_diffrn 1.729
_exptl_crystal_density_method 'not measured'
_exptl_crystal_description irregular
_exptl_crystal_F_000 4168
_exptl_crystal_size_max 0.40
_exptl_crystal_size_mid 0.25
_exptl_crystal_size_min 0.25
_refine_diff_density_max 0.605
_refine_diff_density_min -0.630
_refine_diff_density_rms 0.065
_refine_ls_extinction_method none
_refine_ls_goodness_of_fit_ref 1.013
_refine_ls_hydrogen_treatment constr
_refine_ls_matrix_type full
_refine_ls_number_parameters 523
_refine_ls_number_reflns 7526
_refine_ls_number_restraints 0
_refine_ls_restrained_S_all 1.013
_refine_ls_R_factor_all 0.0848
_refine_ls_R_factor_gt 0.0464
_refine_ls_shift/su_max 0.001
_refine_ls_shift/su_mean 0.000
_refine_ls_structure_factor_coef Fsqd
_refine_ls_weighting_details 'calc w=1/[\s^2^(Fo^2^)+(0.0420P)^2^+10.7804P] where P=(Fo^2^+2Fc^2^)/3'
_refine_ls_weighting_scheme calc
_refine_ls_wR_factor_gt 0.0977
_refine_ls_wR_factor_ref 0.1123
_reflns_number_gt 4881
_reflns_number_total 7526
_reflns_threshold_expression I>2\s(I)
_cod_data_source_file ic034125rsi20030804_100430_3.cif
_cod_data_source_block 4
_cod_depositor_comments
;
The following automatic conversions were performed:
'_symmetry_cell_setting' value 'Monoclinic' changed to 'monoclinic'
according to '/home/saulius/struct/CIF-dictionaries/cif_core.dic'
dictionary named 'cif_core.dic' version 2.4.1 from 2010-06-29.

Automatic conversion script
Id: cif_fix_enum 1527 2010-12-29 10:47:43Z saulius 
;
_cod_original_cell_volume 8073.3(13)
_cod_original_sg_symbol_H-M 'C 2/c'
_cod_database_code 4310497

loop_
_symmetry_equiv_pos_as_xyz
'x, y, z'
'-x, y, -z+1/2'
'x+1/2, y+1/2, z'
'-x+1/2, y+1/2, -z+1/2'
'-x, -y, -z'
'x, -y, z-1/2'
'-x+1/2, -y+1/2, -z'
'x+1/2, -y+1/2, z-1/2'

loop_
_atom_site_label
_atom_site_type_symbol
_atom_site_fract_x
_atom_site_fract_y
_atom_site_fract_z
_atom_site_U_iso_or_equiv
_atom_site_adp_type
_atom_site_occupancy
_atom_site_symmetry_multiplicity
_atom_site_calc_flag
_atom_site_refinement_flags
_atom_site_disorder_assembly
_atom_site_disorder_group
Ru1 Ru 0.785611(19) 0.110605(18) 1.798421(15) 0.04603(12) Uani 1 1 d . . .
P1 P 0.89618(7) 0.09127(8) 1.85368(6) 0.0660(4) Uani 1 1 d . . .
P2 P 0.71792(7) 0.12569(6) 1.88516(5) 0.0530(3) Uani 1 1 d . . .
S1 S 0.68991(6) 0.12340(6) 1.71664(5) 0.0542(3) Uani 1 1 d . . .
S2 S 0.83706(6) 0.10171(6) 1.69975(5) 0.0585(3) Uani 1 1 d . . .
S3 S 0.74434(10) 0.10545(14) 1.58824(6) 0.1384(10) Uani 1 1 d . . .
S4 S 0.80298(8) 0.22771(6) 1.80598(5) 0.0642(4) Uani 1 1 d . . .
S5 S 0.76298(8) -0.00530(6) 1.80652(5) 0.0633(3) Uani 1 1 d . . .
C1 C 0.9017(2) 0.0609(3) 1.9317(2) 0.0580(12) Uani 1 1 d . . .
C2 C 0.8844(3) -0.0059(3) 1.9424(3) 0.0800(16) Uani 1 1 d . . .
H2A H 0.8711 -0.0336 1.9092 0.096 Uiso 1 1 calc R . .
C3 C 0.8860(4) -0.0330(4) 2.0003(4) 0.112(2) Uani 1 1 d . . .
H3A H 0.8742 -0.0782 2.0061 0.134 Uiso 1 1 calc R . .
C4 C 0.9044(4) 0.0060(6) 2.0474(4) 0.122(3) Uani 1 1 d . . .
H4A H 0.9050 -0.0125 2.0865 0.146 Uiso 1 1 calc R . .
C5 C 0.9225(4) 0.0715(5) 2.0414(3) 0.119(3) Uani 1 1 d . . .
H5A H 0.9359 0.0974 2.0757 0.142 Uiso 1 1 calc R . .
C6 C 0.9210(3) 0.1012(3) 1.9812(3) 0.0920(19) Uani 1 1 d . . .
H6A H 0.9329 0.1465 1.9760 0.110 Uiso 1 1 calc R . .
C7 C 0.9574(4) 0.1622(4) 1.8561(4) 0.149(4) Uani 1 1 d . . .
H7A H 1.0007 0.1500 1.8793 0.223 Uiso 1 1 calc R . .
H7B H 0.9358 0.2003 1.8750 0.223 Uiso 1 1 calc R . .
H7C H 0.9682 0.1740 1.8151 0.223 Uiso 1 1 calc R . .
C8 C 0.9463(3) 0.0260(4) 1.8157(3) 0.128(3) Uani 1 1 d . . .
H8A H 0.9912 0.0184 1.8385 0.192 Uiso 1 1 calc R . .
H8B H 0.9549 0.0406 1.7750 0.192 Uiso 1 1 calc R . .
H8C H 0.9192 -0.0154 1.8137 0.192 Uiso 1 1 calc R . .
C9 C 0.6290(3) 0.1570(2) 1.8626(2) 0.0571(12) Uani 1 1 d . . .
C10 C 0.6125(3) 0.2249(3) 1.8639(2) 0.0805(16) Uani 1 1 d . . .
H10A H 0.6473 0.2564 1.8768 0.097 Uiso 1 1 calc R . .
C11 C 0.5428(4) 0.2467(4) 1.8457(3) 0.0952(19) Uani 1 1 d . . .
H11A H 0.5315 0.2926 1.8469 0.114 Uiso 1 1 calc R . .
C12 C 0.4924(4) 0.2013(4) 1.8267(3) 0.095(2) Uani 1 1 d . . .
H12A H 0.4465 0.2163 1.8148 0.114 Uiso 1 1 calc R . .
C13 C 0.5076(3) 0.1346(4) 1.8247(3) 0.0883(18) Uani 1 1 d . . .
H13A H 0.4723 0.1037 1.8117 0.106 Uiso 1 1 calc R . .
C14 C 0.5763(3) 0.1122(3) 1.8422(2) 0.0761(15) Uani 1 1 d . . .
H14A H 0.5868 0.0662 1.8401 0.091 Uiso 1 1 calc R . .
C15 C 0.7523(3) 0.1857(3) 1.9429(2) 0.0739(15) Uani 1 1 d . . .
H15A H 0.7207 0.1875 1.9756 0.111 Uiso 1 1 calc R . .
H15B H 0.7556 0.2299 1.9248 0.111 Uiso 1 1 calc R . .
H15C H 0.7989 0.1715 1.9587 0.111 Uiso 1 1 calc R . .
C16 C 0.7008(3) 0.0524(3) 1.9324(2) 0.0765(15) Uani 1 1 d . . .
H16A H 0.6730 0.0660 1.9656 0.115 Uiso 1 1 calc R . .
H16B H 0.7454 0.0336 1.9485 0.115 Uiso 1 1 calc R . .
H16C H 0.6749 0.0189 1.9080 0.115 Uiso 1 1 calc R . .
C17 C 0.7534(3) 0.1120(2) 1.6682(2) 0.0620(12) Uani 1 1 d . . .
C18 C 0.6573(3) 0.1305(3) 1.5661(2) 0.0772(17) Uani 1 1 d . . .
C19 C 0.6435(4) 0.1959(4) 1.5450(3) 0.0857(18) Uani 1 1 d . . .
F19 F 0.6959(3) 0.2416(2) 1.5462(2) 0.1513(17) Uani 1 1 d . . .
C20 C 0.5794(5) 0.2160(4) 1.5224(3) 0.107(2) Uani 1 1 d . . .
F20 F 0.5686(4) 0.2803(3) 1.5031(2) 0.190(3) Uani 1 1 d . . .
C21 C 0.5269(4) 0.1730(5) 1.5168(3) 0.107(3) Uani 1 1 d . . .
F21 F 0.4617(3) 0.1942(3) 1.4947(2) 0.186(3) Uani 1 1 d . . .
C22 C 0.5335(4) 0.1077(5) 1.5345(3) 0.100(2) Uani 1 1 d . . .
F22 F 0.4792(3) 0.0650(3) 1.5295(3) 0.198(3) Uani 1 1 d . . .
C23 C 0.5997(4) 0.0852(4) 1.5592(3) 0.0928(19) Uani 1 1 d . . .
F23 F 0.6091(3) 0.0224(2) 1.5773(2) 0.173(2) Uani 1 1 d . . .
C24 C 0.7933(3) 0.2676(2) 1.7341(2) 0.0625(13) Uani 1 1 d . . .
C25 C 0.8514(3) 0.2810(3) 1.7003(2) 0.0740(15) Uani 1 1 d . . .
F25 F 0.9171(2) 0.25960(19) 1.72034(16) 0.1010(10) Uani 1 1 d . . .
C26 C 0.8445(4) 0.3159(3) 1.6460(3) 0.0896(19) Uani 1 1 d . . .
F26 F 0.9027(2) 0.3281(2) 1.61492(17) 0.1329(15) Uani 1 1 d . . .
C27 C 0.7795(5) 0.3388(3) 1.6239(3) 0.0889(19) Uani 1 1 d . . .
F27 F 0.7718(3) 0.37255(18) 1.57039(15) 0.1295(16) Uani 1 1 d . . .
C28 C 0.7208(4) 0.3264(3) 1.6556(3) 0.0832(17) Uani 1 1 d . . .
F28 F 0.6554(2) 0.34738(17) 1.63399(16) 0.1105(12) Uani 1 1 d . . .
C29 C 0.7285(3) 0.2920(2) 1.7101(2) 0.0677(14) Uani 1 1 d . . .
F29 F 0.66897(17) 0.28373(15) 1.74096(14) 0.0832(9) Uani 1 1 d . . .
C30 C 0.7289(3) -0.0425(2) 1.7371(2) 0.0608(13) Uani 1 1 d . . .
C31 C 0.6566(3) -0.0515(3) 1.7257(3) 0.0749(15) Uani 1 1 d . . .
F31 F 0.61048(18) -0.02864(19) 1.76522(18) 0.1080(11) Uani 1 1 d . . .
C32 C 0.6279(4) -0.0858(3) 1.6740(3) 0.0904(18) Uani 1 1 d . . .
F32 F 0.5575(2) -0.0937(2) 1.6644(2) 0.1435(17) Uani 1 1 d . . .
C33 C 0.6732(4) -0.1107(3) 1.6331(3) 0.0878(18) Uani 1 1 d . . .
F33 F 0.6463(3) -0.14332(19) 1.58284(17) 0.1339(16) Uani 1 1 d . . .
C34 C 0.7441(4) -0.1023(3) 1.6429(3) 0.0781(16) Uani 1 1 d . . .
F34 F 0.7873(2) -0.12839(17) 1.60283(16) 0.1156(13) Uani 1 1 d . . .
C35 C 0.7717(3) -0.0695(2) 1.6943(2) 0.0665(13) Uani 1 1 d . . .
F35 F 0.84295(19) -0.06548(16) 1.70305(15) 0.0911(9) Uani 1 1 d . . .

loop_
_atom_site_aniso_label
_atom_site_aniso_U_11
_atom_site_aniso_U_22
_atom_site_aniso_U_33
_atom_site_aniso_U_23
_atom_site_aniso_U_13
_atom_site_aniso_U_12
Ru1 0.0456(2) 0.0511(2) 0.04099(19) 0.00024(16) -0.00008(15) 0.00005(18)
P1 0.0469(7) 0.0936(10) 0.0566(7) 0.0154(7) -0.0037(6) -0.0069(7)
P2 0.0541(7) 0.0604(7) 0.0446(6) -0.0025(5) 0.0037(5) 0.0007(6)
S1 0.0528(7) 0.0606(7) 0.0481(6) -0.0041(5) -0.0042(5) 0.0082(6)
S2 0.0552(7) 0.0732(8) 0.0472(6) 0.0019(6) 0.0039(5) 0.0093(6)
S3 0.0924(12) 0.278(3) 0.0440(7) -0.0084(12) -0.0027(8) 0.0791(16)
S4 0.0852(10) 0.0539(7) 0.0530(7) -0.0019(5) 0.0016(6) -0.0109(7)
S5 0.0828(9) 0.0517(7) 0.0543(7) 0.0008(5) -0.0042(6) -0.0002(6)
C1 0.044(3) 0.075(3) 0.053(3) 0.000(2) -0.007(2) 0.001(2)
C2 0.071(4) 0.091(4) 0.077(4) 0.013(3) -0.001(3) 0.003(3)
C3 0.078(5) 0.134(6) 0.122(6) 0.060(5) -0.001(4) -0.001(4)
C4 0.081(5) 0.208(10) 0.073(5) 0.022(6) -0.011(4) 0.015(6)
C5 0.098(6) 0.184(8) 0.071(5) -0.036(5) -0.018(4) 0.011(6)
C6 0.079(4) 0.121(5) 0.073(4) -0.020(4) -0.021(3) 0.002(4)
C7 0.087(5) 0.178(8) 0.173(7) 0.104(6) -0.049(5) -0.065(5)
C8 0.076(4) 0.242(9) 0.068(4) -0.004(5) 0.008(3) 0.072(5)
C9 0.056(3) 0.067(3) 0.049(3) -0.001(2) 0.007(2) 0.003(3)
C10 0.072(4) 0.084(4) 0.085(4) -0.003(3) 0.007(3) 0.008(3)
C11 0.097(5) 0.090(4) 0.100(5) 0.004(4) 0.018(4) 0.031(4)
C12 0.067(4) 0.139(6) 0.079(4) 0.012(4) 0.004(3) 0.019(5)
C13 0.061(4) 0.131(6) 0.072(4) -0.008(4) -0.003(3) -0.011(4)
C14 0.069(4) 0.097(4) 0.062(3) -0.011(3) 0.005(3) 0.002(3)
C15 0.079(4) 0.087(4) 0.056(3) -0.021(3) 0.002(3) -0.001(3)
C16 0.083(4) 0.083(4) 0.066(3) 0.016(3) 0.025(3) 0.008(3)
C17 0.066(3) 0.071(3) 0.048(2) 0.001(2) -0.005(2) 0.017(3)
C18 0.085(4) 0.104(5) 0.042(3) -0.002(3) -0.001(3) 0.030(4)
C19 0.092(5) 0.103(5) 0.060(3) -0.020(3) -0.008(3) -0.003(4)
F19 0.175(4) 0.151(4) 0.129(4) -0.026(3) 0.023(3) -0.058(4)
C20 0.145(7) 0.097(5) 0.075(4) -0.004(4) -0.026(5) 0.033(5)
F20 0.279(7) 0.129(4) 0.157(4) 0.029(3) -0.018(4) 0.086(4)
C21 0.094(6) 0.145(7) 0.077(4) -0.043(5) -0.032(4) 0.045(6)
F21 0.135(4) 0.272(7) 0.141(4) -0.054(4) -0.064(3) 0.098(4)
C22 0.092(5) 0.125(6) 0.085(4) -0.045(4) 0.009(4) -0.019(5)
F22 0.142(4) 0.246(6) 0.212(5) -0.128(5) 0.051(4) -0.090(5)
C23 0.118(6) 0.085(5) 0.077(4) -0.008(3) 0.012(4) 0.014(5)
F23 0.282(7) 0.083(3) 0.161(4) 0.020(3) 0.067(4) 0.026(3)
C24 0.084(4) 0.047(3) 0.057(3) 0.000(2) 0.004(3) -0.007(3)
C25 0.090(4) 0.066(3) 0.067(3) 0.001(3) 0.012(3) -0.006(3)
F25 0.086(2) 0.117(3) 0.102(2) 0.008(2) 0.023(2) -0.010(2)
C26 0.123(6) 0.085(4) 0.063(4) 0.006(3) 0.025(4) -0.018(4)
F26 0.164(4) 0.147(3) 0.094(2) 0.016(2) 0.058(3) -0.032(3)
C27 0.145(7) 0.060(3) 0.062(4) 0.011(3) 0.007(4) -0.010(4)
F27 0.230(5) 0.092(2) 0.066(2) 0.0249(18) 0.005(3) -0.006(3)
C28 0.119(5) 0.055(3) 0.073(4) 0.002(3) -0.014(4) 0.009(4)
F28 0.143(3) 0.081(2) 0.102(3) 0.0093(19) -0.031(2) 0.019(2)
C29 0.094(4) 0.044(3) 0.065(3) 0.000(2) 0.007(3) -0.001(3)
F29 0.087(2) 0.0708(19) 0.092(2) 0.0012(16) 0.0115(19) 0.0073(17)
C30 0.075(4) 0.043(3) 0.064(3) -0.002(2) -0.003(3) 0.003(3)
C31 0.084(4) 0.057(3) 0.083(4) -0.013(3) 0.000(3) -0.001(3)
F31 0.078(2) 0.114(3) 0.134(3) -0.034(2) 0.022(2) -0.011(2)
C32 0.083(5) 0.074(4) 0.110(5) -0.001(4) -0.022(4) -0.010(4)
F32 0.104(3) 0.139(4) 0.181(4) -0.028(3) -0.037(3) -0.029(3)
C33 0.125(6) 0.061(3) 0.074(4) -0.002(3) -0.019(4) -0.007(4)
F33 0.203(5) 0.102(3) 0.090(2) -0.027(2) -0.046(3) -0.019(3)
C34 0.120(5) 0.051(3) 0.064(3) -0.005(3) 0.014(4) 0.006(3)
F34 0.173(4) 0.094(2) 0.084(2) -0.0255(19) 0.038(2) 0.003(2)
C35 0.081(4) 0.050(3) 0.068(3) -0.001(2) 0.000(3) 0.003(3)
F35 0.089(3) 0.079(2) 0.107(2) -0.0124(18) 0.015(2) 0.0107(19)

loop_
_atom_type_symbol
_atom_type_description
_atom_type_scat_dispersion_real
_atom_type_scat_dispersion_imag
_atom_type_scat_source
C C 0.0033 0.0016 'International Tables Vol C Tables 4.2.6.8 and 6.1.1.4'
H H 0.0000 0.0000 'International Tables Vol C Tables 4.2.6.8 and 6.1.1.4'
F F 0.0171 0.0103 'International Tables Vol C Tables 4.2.6.8 and 6.1.1.4'
P P 0.1023 0.0942 'International Tables Vol C Tables 4.2.6.8 and 6.1.1.4'
S S 0.1246 0.1234 'International Tables Vol C Tables 4.2.6.8 and 6.1.1.4'
Ru Ru -1.2594 0.8363 'International Tables Vol C Tables 4.2.6.8 and 6.1.1.4'

loop_
_audit_contact_author_name
_audit_contact_author_address
_audit_contact_author_email
_audit_contact_author_fax
_audit_contact_author_phone
'Bern\`es, Sylvain'
; Centro de Qu\'imica del Instituto de Ciencias, BUAP
  Apdo. Postal J-42
  San Manuel
  C.P. 72571, Puebla, Pue.
  Mexico
;
sylvain@eros.pquim.unam.mx (522)2295551 (522)2295500*7297

loop_
_geom_angle_atom_site_label_1
_geom_angle_atom_site_label_2
_geom_angle_atom_site_label_3
_geom_angle
_geom_angle_site_symmetry_1
_geom_angle_site_symmetry_3
_geom_angle_publ_flag
S5 Ru1 S4 171.07(5) . . ?
S5 Ru1 P1 87.75(5) . . ?
S4 Ru1 P1 90.56(5) . . ?
S5 Ru1 P2 87.28(4) . . ?
S4 Ru1 P2 84.18(4) . . ?
P1 Ru1 P2 96.19(5) . . ?
S5 Ru1 S2 94.68(4) . . ?
S4 Ru1 S2 94.17(4) . . ?
P1 Ru1 S2 93.30(4) . . ?
P2 Ru1 S2 170.38(4) . . ?
S5 Ru1 S1 91.62(4) . . ?
S4 Ru1 S1 92.39(4) . . ?
P1 Ru1 S1 164.15(5) . . ?
P2 Ru1 S1 99.60(4) . . ?
S2 Ru1 S1 70.95(4) . . ?
C1 P1 C7 103.5(3) . . ?
C1 P1 C8 101.4(3) . . ?
C7 P1 C8 102.4(4) . . ?
C1 P1 Ru1 122.13(16) . . ?
C7 P1 Ru1 115.1(2) . . ?
C8 P1 Ru1 110.0(2) . . ?
C9 P2 C16 103.4(2) . . ?
C9 P2 C15 104.2(2) . . ?
C16 P2 C15 101.0(3) . . ?
C9 P2 Ru1 110.77(14) . . ?
C16 P2 Ru1 118.65(17) . . ?
C15 P2 Ru1 117.00(18) . . ?
C17 S1 Ru1 86.09(16) . . ?
C17 S2 Ru1 86.68(16) . . ?
C18 S3 C17 106.6(2) . . ?
C24 S4 Ru1 111.93(16) . . ?
C30 S5 Ru1 113.49(16) . . ?
C6 C1 C2 118.2(5) . . ?
C6 C1 P1 123.3(4) . . ?
C2 C1 P1 118.5(4) . . ?
C3 C2 C1 122.3(6) . . ?
C4 C3 C2 119.0(8) . . ?
C3 C4 C5 122.8(8) . . ?
C4 C5 C6 119.4(7) . . ?
C1 C6 C5 118.3(7) . . ?
C10 C9 C14 118.3(5) . . ?
C10 C9 P2 121.9(4) . . ?
C14 C9 P2 119.8(4) . . ?
C9 C10 C11 119.7(6) . . ?
C12 C11 C10 120.3(6) . . ?
C11 C12 C13 120.9(6) . . ?
C12 C13 C14 119.7(6) . . ?
C9 C14 C13 121.1(6) . . ?
S1 C17 S2 116.2(3) . . ?
S1 C17 S3 128.4(3) . . ?
S2 C17 S3 115.3(3) . . ?
C19 C18 C23 115.5(6) . . ?
C19 C18 S3 120.5(6) . . ?
C23 C18 S3 123.3(5) . . ?
C20 C19 F19 116.9(7) . . ?
C20 C19 C18 123.1(7) . . ?
F19 C19 C18 120.0(7) . . ?
C21 C20 C19 120.0(7) . . ?
C21 C20 F20 119.2(8) . . ?
C19 C20 F20 120.7(9) . . ?
C20 C21 C22 122.9(7) . . ?
C20 C21 F21 119.5(9) . . ?
C22 C21 F21 117.5(9) . . ?
F22 C22 C21 122.1(9) . . ?
F22 C22 C23 119.3(9) . . ?
C21 C22 C23 118.6(7) . . ?
F23 C23 C22 121.2(8) . . ?
F23 C23 C18 118.9(7) . . ?
C22 C23 C18 119.9(6) . . ?
C29 C24 C25 115.8(5) . . ?
C29 C24 S4 122.3(4) . . ?
C25 C24 S4 121.8(4) . . ?
F25 C25 C26 118.2(6) . . ?
F25 C25 C24 120.0(5) . . ?
C26 C25 C24 121.8(6) . . ?
F26 C26 C27 119.9(6) . . ?
F26 C26 C25 119.6(7) . . ?
C27 C26 C25 120.4(6) . . ?
F27 C27 C26 121.1(7) . . ?
F27 C27 C28 119.2(7) . . ?
C26 C27 C28 119.7(5) . . ?
F28 C28 C27 120.8(6) . . ?
F28 C28 C29 119.9(6) . . ?
C27 C28 C29 119.3(6) . . ?
F29 C29 C28 116.8(6) . . ?
F29 C29 C24 120.2(4) . . ?
C28 C29 C24 122.9(6) . . ?
C31 C30 C35 115.9(5) . . ?
C31 C30 S5 120.5(4) . . ?
C35 C30 S5 123.4(4) . . ?
F31 C31 C30 120.6(5) . . ?
F31 C31 C32 117.2(6) . . ?
C30 C31 C32 122.2(6) . . ?
F32 C32 C33 120.5(6) . . ?
F32 C32 C31 120.6(7) . . ?
C33 C32 C31 118.9(6) . . ?
C34 C33 F33 120.2(7) . . ?
C34 C33 C32 120.2(6) . . ?
F33 C33 C32 119.6(7) . . ?
F34 C34 C33 119.0(6) . . ?
F34 C34 C35 120.5(6) . . ?
C33 C34 C35 120.4(6) . . ?
F35 C35 C34 117.8(5) . . ?
F35 C35 C30 119.8(5) . . ?
C34 C35 C30 122.4(6) . . ?

loop_
_geom_bond_atom_site_label_1
_geom_bond_atom_site_label_2
_geom_bond_distance
_geom_bond_site_symmetry_2
_geom_bond_publ_flag
Ru1 S5 2.3336(13) . ?
Ru1 S4 2.3366(13) . ?
Ru1 P1 2.3609(13) . ?
Ru1 P2 2.3705(12) . ?
Ru1 S2 2.4289(12) . ?
Ru1 S1 2.4625(11) . ?
P1 C1 1.807(5) . ?
P1 C7 1.808(6) . ?
P1 C8 1.826(6) . ?
P2 C9 1.815(5) . ?
P2 C16 1.818(5) . ?
P2 C15 1.819(5) . ?
S1 C17 1.660(5) . ?
S2 C17 1.684(5) . ?
S3 C18 1.743(6) . ?
S3 C17 1.753(4) . ?
S4 C24 1.758(5) . ?
S5 C30 1.768(5) . ?
C1 C6 1.373(7) . ?
C1 C2 1.381(7) . ?
C2 C3 1.374(8) . ?
C3 C4 1.313(10) . ?
C4 C5 1.344(11) . ?
C5 C6 1.439(10) . ?
C9 C10 1.376(7) . ?
C9 C14 1.377(7) . ?
C10 C11 1.408(8) . ?
C11 C12 1.347(9) . ?
C12 C13 1.348(9) . ?
C13 C14 1.391(8) . ?
C18 C19 1.387(8) . ?
C18 C23 1.402(9) . ?
C19 C20 1.330(9) . ?
C19 F19 1.333(7) . ?
C20 C21 1.299(11) . ?
C20 F20 1.346(8) . ?
C21 C22 1.347(10) . ?
C21 F21 1.350(7) . ?
C22 F22 1.319(8) . ?
C22 C23 1.394(9) . ?
C23 F23 1.307(7) . ?
C24 C29 1.379(7) . ?
C24 C25 1.382(7) . ?
C25 F25 1.347(6) . ?
C25 C26 1.372(8) . ?
C26 F26 1.344(7) . ?
C26 C27 1.358(9) . ?
C27 F27 1.346(6) . ?
C27 C28 1.362(9) . ?
C28 F28 1.349(7) . ?
C28 C29 1.372(7) . ?
C29 F29 1.351(6) . ?
C30 C31 1.374(7) . ?
C30 C35 1.381(7) . ?
C31 F31 1.341(6) . ?
C31 C32 1.396(8) . ?
C32 F32 1.331(7) . ?
C32 C33 1.364(9) . ?
C33 C34 1.342(9) . ?
C33 F33 1.344(6) . ?
C34 F34 1.336(7) . ?
C34 C35 1.369(7) . ?
C35 F35 1.339(6) . ?

loop_
_geom_torsion_atom_site_label_1
_geom_torsion_atom_site_label_2
_geom_torsion_atom_site_label_3
_geom_torsion_atom_site_label_4
_geom_torsion
_geom_torsion_site_symmetry_1
_geom_torsion_site_symmetry_2
_geom_torsion_site_symmetry_3
_geom_torsion_site_symmetry_4
_geom_torsion_publ_flag
S5 Ru1 P1 C1 -63.6(2) . . . . ?
S4 Ru1 P1 C1 107.6(2) . . . . ?
P2 Ru1 P1 C1 23.4(2) . . . . ?
S2 Ru1 P1 C1 -158.2(2) . . . . ?
S1 Ru1 P1 C1 -151.6(2) . . . . ?
S5 Ru1 P1 C7 169.8(4) . . . . ?
S4 Ru1 P1 C7 -19.0(4) . . . . ?
P2 Ru1 P1 C7 -103.2(3) . . . . ?
S2 Ru1 P1 C7 75.2(4) . . . . ?
S1 Ru1 P1 C7 81.8(4) . . . . ?
S5 Ru1 P1 C8 54.8(3) . . . . ?
S4 Ru1 P1 C8 -134.0(3) . . . . ?
P2 Ru1 P1 C8 141.8(3) . . . . ?
S2 Ru1 P1 C8 -39.7(3) . . . . ?
S1 Ru1 P1 C8 -33.2(3) . . . . ?
S5 Ru1 P2 C9 -102.49(18) . . . . ?
S4 Ru1 P2 C9 80.13(18) . . . . ?
P1 Ru1 P2 C9 170.07(18) . . . . ?
S1 Ru1 P2 C9 -11.31(18) . . . . ?
S5 Ru1 P2 C16 16.8(2) . . . . ?
S4 Ru1 P2 C16 -160.6(2) . . . . ?
P1 Ru1 P2 C16 -70.6(2) . . . . ?
S1 Ru1 P2 C16 108.0(2) . . . . ?
S5 Ru1 P2 C15 138.3(2) . . . . ?
S4 Ru1 P2 C15 -39.1(2) . . . . ?
P1 Ru1 P2 C15 50.9(2) . . . . ?
S1 Ru1 P2 C15 -130.5(2) . . . . ?
S5 Ru1 S1 C17 -93.38(18) . . . . ?
S4 Ru1 S1 C17 94.60(18) . . . . ?
P1 Ru1 S1 C17 -5.9(3) . . . . ?
P2 Ru1 S1 C17 179.10(18) . . . . ?
S2 Ru1 S1 C17 1.01(18) . . . . ?
S5 Ru1 S2 C17 89.10(18) . . . . ?
S4 Ru1 S2 C17 -92.09(18) . . . . ?
P1 Ru1 S2 C17 177.11(18) . . . . ?
S1 Ru1 S2 C17 -1.00(17) . . . . ?
P1 Ru1 S4 C24 127.3(2) . . . . ?
P2 Ru1 S4 C24 -136.5(2) . . . . ?
S2 Ru1 S4 C24 34.0(2) . . . . ?
S1 Ru1 S4 C24 -37.1(2) . . . . ?
P1 Ru1 S5 C30 -134.7(2) . . . . ?
P2 Ru1 S5 C30 129.0(2) . . . . ?
S2 Ru1 S5 C30 -41.5(2) . . . . ?
S1 Ru1 S5 C30 29.5(2) . . . . ?
C7 P1 C1 C6 25.6(6) . . . . ?
C8 P1 C1 C6 131.4(5) . . . . ?
Ru1 P1 C1 C6 -106.1(4) . . . . ?
C7 P1 C1 C2 -155.6(5) . . . . ?
C8 P1 C1 C2 -49.8(5) . . . . ?
Ru1 P1 C1 C2 72.7(4) . . . . ?
C6 C1 C2 C3 -0.1(8) . . . . ?
P1 C1 C2 C3 -178.9(5) . . . . ?
C1 C2 C3 C4 0.2(10) . . . . ?
C2 C3 C4 C5 -0.6(13) . . . . ?
C3 C4 C5 C6 0.9(13) . . . . ?
C2 C1 C6 C5 0.3(8) . . . . ?
P1 C1 C6 C5 179.1(5) . . . . ?
C4 C5 C6 C1 -0.7(11) . . . . ?
C16 P2 C9 C10 135.7(4) . . . . ?
C15 P2 C9 C10 30.5(5) . . . . ?
Ru1 P2 C9 C10 -96.1(4) . . . . ?
C16 P2 C9 C14 -45.6(4) . . . . ?
C15 P2 C9 C14 -150.8(4) . . . . ?
Ru1 P2 C9 C14 82.5(4) . . . . ?
C14 C9 C10 C11 1.1(8) . . . . ?
P2 C9 C10 C11 179.8(4) . . . . ?
C9 C10 C11 C12 -0.4(9) . . . . ?
C10 C11 C12 C13 0.0(10) . . . . ?
C11 C12 C13 C14 -0.3(10) . . . . ?
C10 C9 C14 C13 -1.4(7) . . . . ?
P2 C9 C14 C13 179.9(4) . . . . ?
C12 C13 C14 C9 1.0(8) . . . . ?
Ru1 S1 C17 S2 -1.5(3) . . . . ?
Ru1 S1 C17 S3 175.4(4) . . . . ?
Ru1 S2 C17 S1 1.6(3) . . . . ?
Ru1 S2 C17 S3 -175.8(3) . . . . ?
C18 S3 C17 S1 11.9(5) . . . . ?
C18 S3 C17 S2 -171.1(3) . . . . ?
C17 S3 C18 C19 98.6(5) . . . . ?
C17 S3 C18 C23 -91.4(5) . . . . ?
C23 C18 C19 C20 3.1(8) . . . . ?
S3 C18 C19 C20 173.8(5) . . . . ?
C23 C18 C19 F19 -176.1(5) . . . . ?
S3 C18 C19 F19 -5.4(7) . . . . ?
F19 C19 C20 C21 176.3(6) . . . . ?
C18 C19 C20 C21 -3.0(10) . . . . ?
F19 C19 C20 F20 -1.5(9) . . . . ?
C18 C19 C20 F20 179.3(6) . . . . ?
C19 C20 C21 C22 1.6(12) . . . . ?
F20 C20 C21 C22 179.4(6) . . . . ?
C19 C20 C21 F21 178.9(6) . . . . ?
F20 C20 C21 F21 -3.3(11) . . . . ?
C20 C21 C22 F22 178.8(7) . . . . ?
F21 C21 C22 F22 1.4(10) . . . . ?
C20 C21 C22 C23 -0.6(11) . . . . ?
F21 C21 C22 C23 -178.0(5) . . . . ?
F22 C22 C23 F23 0.3(9) . . . . ?
C21 C22 C23 F23 179.8(6) . . . . ?
F22 C22 C23 C18 -178.5(5) . . . . ?
C21 C22 C23 C18 0.9(9) . . . . ?
C19 C18 C23 F23 179.1(5) . . . . ?
S3 C18 C23 F23 8.6(8) . . . . ?
C19 C18 C23 C22 -2.1(8) . . . . ?
S3 C18 C23 C22 -172.5(4) . . . . ?
Ru1 S4 C24 C29 90.3(4) . . . . ?
Ru1 S4 C24 C25 -94.7(4) . . . . ?
C29 C24 C25 F25 179.5(4) . . . . ?
S4 C24 C25 F25 4.2(7) . . . . ?
C29 C24 C25 C26 -0.6(8) . . . . ?
S4 C24 C25 C26 -175.9(4) . . . . ?
F25 C25 C26 F26 -0.6(8) . . . . ?
C24 C25 C26 F26 179.5(5) . . . . ?
F25 C25 C26 C27 -179.7(5) . . . . ?
C24 C25 C26 C27 0.3(9) . . . . ?
F26 C26 C27 F27 1.5(9) . . . . ?
C25 C26 C27 F27 -179.4(5) . . . . ?
F26 C26 C27 C28 -179.8(5) . . . . ?
C25 C26 C27 C28 -0.6(9) . . . . ?
F27 C27 C28 F28 0.2(8) . . . . ?
C26 C27 C28 F28 -178.6(5) . . . . ?
F27 C27 C28 C29 180.0(5) . . . . ?
C26 C27 C28 C29 1.2(9) . . . . ?
F28 C28 C29 F29 -3.0(7) . . . . ?
C27 C28 C29 F29 177.2(5) . . . . ?
F28 C28 C29 C24 178.2(4) . . . . ?
C27 C28 C29 C24 -1.5(8) . . . . ?
C25 C24 C29 F29 -177.5(4) . . . . ?
S4 C24 C29 F29 -2.3(7) . . . . ?
C25 C24 C29 C28 1.2(7) . . . . ?
S4 C24 C29 C28 176.5(4) . . . . ?
Ru1 S5 C30 C31 -96.8(4) . . . . ?
Ru1 S5 C30 C35 89.3(4) . . . . ?
C35 C30 C31 F31 178.4(5) . . . . ?
S5 C30 C31 F31 4.0(7) . . . . ?
C35 C30 C31 C32 0.0(8) . . . . ?
S5 C30 C31 C32 -174.4(4) . . . . ?
F31 C31 C32 F32 1.4(9) . . . . ?
C30 C31 C32 F32 179.9(5) . . . . ?
F31 C31 C32 C33 -179.1(5) . . . . ?
C30 C31 C32 C33 -0.6(9) . . . . ?
F32 C32 C33 C34 179.7(6) . . . . ?
C31 C32 C33 C34 0.2(9) . . . . ?
F32 C32 C33 F33 0.1(9) . . . . ?
C31 C32 C33 F33 -179.4(5) . . . . ?
F33 C33 C34 F34 -1.8(9) . . . . ?
C32 C33 C34 F34 178.6(5) . . . . ?
F33 C33 C34 C35 -179.5(5) . . . . ?
C32 C33 C34 C35 0.9(9) . . . . ?
F34 C34 C35 F35 -0.8(7) . . . . ?
C33 C34 C35 F35 176.9(5) . . . . ?
F34 C34 C35 C30 -179.3(5) . . . . ?
C33 C34 C35 C30 -1.6(8) . . . . ?
C31 C30 C35 F35 -177.3(4) . . . . ?
S5 C30 C35 F35 -3.1(7) . . . . ?
C31 C30 C35 C34 1.1(7) . . . . ?
S5 C30 C35 C34 175.3(4) . . . . ?
